data_9004590
loop_
_publ_author_name
'Li, Y.'
'Burns, P. C.'

_publ_section_title
;
 Investigations of crystal-chemical variability in lead uranyl oxide
 hydrates. II. Fourmarierite
 Note: sample CMNMC 81101
;
_journal_name_full 'The Canadian Mineralogist'
_journal_page_first 737
_journal_page_last 749
_journal_paper_doi 10.2113/gscanmin.38.3.737
_journal_volume 38
_journal_year 2000
_chemical_compound_source 'Shaba, Democratic Republic of Congo'
_chemical_formula_sum 'H10 O19 Pb U4'
_chemical_name_mineral Fourmarierite
_space_group_IT_number 36
_symmetry_space_group_name_Hall 'B -2 -2b'
_symmetry_space_group_name_H-M 'B b 21 m'
_cell_angle_alpha 90
_cell_angle_beta 90
_cell_angle_gamma 90
_cell_formula_units_Z 8
_cell_length_a 14.026
_cell_length_b 16.476
_cell_length_c 14.382
_cell_volume 3323.571
_database_code_amcsd 0005682
_exptl_crystal_density_diffrn 5.881
_cod_original_formula_sum 'U4 Pb O19 H10'
_cod_database_code 9004590

loop_
_space_group_symop_operation_xyz
x,y,z
1/2+x,y,1/2+z
-x,1/2+y,z
1/2-x,1/2+y,1/2+z
x,y,-z
1/2+x,y,1/2-z
-x,1/2+y,-z
1/2-x,1/2+y,1/2-z

loop_
_atom_site_label
_atom_site_fract_x
_atom_site_fract_y
_atom_site_fract_z
_atom_site_U_iso_or_equiv
_atom_site_type_symbol
_atom_site_attached_hydrogens
U(1) 0.02490 0.11660 0.24330 0.01500 U 0
U(2) 0.01490 0.38330 0.24040 0.01500 U 0
U(3) 0.27240 0.02200 0.22120 0.01500 U 0
U(4) 0.24200 0.25320 0.26150 0.01600 U 0
Pb(1) 0.18710 0.38060 0.00000 0.03000 Pb 0
Pb(2) 0.32750 0.60300 0.00000 0.02800 Pb 0
O(1) -0.00570 0.13530 0.12300 0.02500 O 0
O(2) 0.05710 0.09380 0.36380 0.02500 O 0
O(3) 0.05390 0.37590 0.11980 0.02300 O 0
O(4) -0.02990 0.38720 0.35590 0.02600 O 0
O(5) 0.29000 0.02800 0.09630 0.01900 O 0
O(6) 0.24350 0.01240 0.34300 0.02900 O 0
O(7) 0.25080 0.29190 0.14490 0.02400 O 0
O(8) 0.23950 0.21600 0.37980 0.02800 O 0
O(9) 0.10550 -0.01520 0.19460 0.01300 O 0
O(10) -0.07290 0.00860 0.24440 0.02900 O 0
O(11) -0.13240 0.15960 0.28900 0.01500 O 0
O-H(12) 0.06940 0.25380 0.27250 0.02900 O 1
O(13) 0.18040 0.13420 0.21720 0.02200 O 0
O(14) -0.11640 0.31160 0.19020 0.02000 O 0
O-H(15) 0.18410 0.38410 0.30010 0.02700 O 1
Wat(16) 0.13000 0.54850 0.00000 0.03500 O 2
Wat(17) 0.37130 0.45310 0.00000 0.02700 O 2
Wat(18) 0.14200 0.21190 0.00000 0.05200 O 2
Wat(19) 0.45900 0.73270 0.00000 0.06200 O 2
Wat(20) 0.11400 -0.03980 0.00000 0.05900 O 2
Wat(21) 0.35900 0.17230 0.00000 0.04600 O 2
Wat(22) 0.09100 0.77600 0.00000 0.04200 O 2
Wat(23) 0.31500 0.86700 0.00000 0.10500 O 2

loop_
_cod_changelog_entry_id
_cod_changelog_entry_author
_cod_changelog_entry_date
_cod_changelog_entry_text
1
;cod-tools version 3.8.0
Id: cif_guess_AMCSD_atom_types 9581 2023-05-17 12:35:41Z saulius
;
2023-05-23T09:15:58+03:00
;Derived atom types and hydrogen counts
from atom names that follow the AMCSD naming convention
(Wat == water, O-H == hydroxyl).
;

loop_
_cod_related_entry_id
_cod_related_entry_database
_cod_related_entry_code
1 AMCSD 0005682
